data_7105956
loop_
_publ_author_name
'Andrzej Katrusiak'
'Marek Szafranski'
'Marcin Podsiadlo'

_publ_section_title
;
 Pressure-induced collapse of guanidinium nitrate N\^aH\^a \^a\^aO bonded
 honeycomb layers into a 3-D pattern with varied H-acceptor capacity
;
_journal_name_full Chem.Commun.
_journal_page_first 2107
_journal_paper_doi 10.1039/c0cc02630a
_journal_volume 47
_journal_year 2011
_chemical_formula_moiety 'C H6 N3, N O3'
_chemical_formula_sum 'C H6 N4 O3'
_chemical_formula_weight 122.10
_chemical_melting_point 486
_chemical_name_common 'guanidinium nitrate'
_chemical_name_systematic
;
guanidinium nitrate
;
_space_group_IT_number 7
_symmetry_cell_setting monoclinic
_symmetry_space_group_name_Hall 'P -2yc'
_symmetry_space_group_name_H-M 'P 1 c 1'
_atom_sites_solution_hydrogens geom
_atom_sites_solution_primary direct
_atom_sites_solution_secondary difmap
_audit_creation_method SHELXL-97
_cell_angle_alpha 90.00
_cell_angle_beta 102.91(3)
_cell_angle_gamma 90.00
_cell_formula_units_Z 2
_cell_length_a 4.8670(10)
_cell_length_b 4.8450(10)
_cell_length_c 10.140(2)
_cell_measurement_reflns_used 888
_cell_measurement_temperature 295(2)
_cell_measurement_theta_max 25.64
_cell_measurement_theta_min 4.21
_cell_volume 233.06(9)
_computing_cell_refinement 'CrysAlisRED (Oxford Diffraction, 2004)'
_computing_data_collection 'CrysAlisCCD (Oxford Diffraction, 2004)'
_computing_data_reduction 'CrysAlisRED (Oxford Diffraction, 2004); REDSHABS (Katrusiak, A. 2003)'
_computing_molecular_graphics 'SHELXTL (Sheldrick, 1990)'
_computing_publication_material 'SHELXL--97 (Sheldrick, 1997)'
_computing_structure_refinement 'SHELXL--97 (Sheldrick, 1997)'
_computing_structure_solution 'SHELXS--97 (Sheldrick, 1997)'
_diffrn_ambient_environment 'diamond-anvil cell'
_diffrn_ambient_pressure 1510000
_diffrn_ambient_temperature 295(2)
_diffrn_measured_fraction_theta_full 0.274
_diffrn_measured_fraction_theta_max 0.274
_diffrn_measurement_device_type 'KM-4 CCD'
_diffrn_measurement_method '\f- and \w-scans'
_diffrn_radiation_monochromator graphite
_diffrn_radiation_source 'fine-focus sealed tube'
_diffrn_radiation_type MoK\a
_diffrn_radiation_wavelength 0.71073
_diffrn_reflns_av_R_equivalents 0.0597
_diffrn_reflns_av_sigmaI/netI 0.0366
_diffrn_reflns_limit_h_max 5
_diffrn_reflns_limit_h_min -5
_diffrn_reflns_limit_k_max 5
_diffrn_reflns_limit_k_min -5
_diffrn_reflns_limit_l_max 4
_diffrn_reflns_limit_l_min -4
_diffrn_reflns_number 888
_diffrn_reflns_theta_full 25.64
_diffrn_reflns_theta_max 25.64
_diffrn_reflns_theta_min 4.21
_diffrn_standards_decay_% 0
_diffrn_standards_interval_count 0
_diffrn_standards_number 0
_exptl_absorpt_coefficient_mu 0.164
_exptl_absorpt_correction_T_max 0.88
_exptl_absorpt_correction_T_min 0.50
_exptl_absorpt_correction_type numerical
_exptl_absorpt_process_details
;
Correction for absorption of the diamond-anvil cell and the sample
were made using program REDSHABS (Katrusiak, A. (2003) REDSHABS. Adam
Mickiewicz University Pozna\'n; Katrusiak, A. (2004) Z. Kristallogr.
219, 461-467).
;
_exptl_crystal_colour colourless
_exptl_crystal_density_diffrn 1.740
_exptl_crystal_density_method 'not measured'
_exptl_crystal_description plate
_exptl_crystal_F_000 128
_exptl_crystal_size_max 0.34
_exptl_crystal_size_mid 0.30
_exptl_crystal_size_min 0.25
_refine_diff_density_max 0.111
_refine_diff_density_min -0.109
_refine_diff_density_rms 0.034
_refine_ls_abs_structure_details 'Flack H D (1983), Acta Cryst. A39, 876-881'
_refine_ls_abs_structure_Flack 1(6)
_refine_ls_extinction_method none
_refine_ls_goodness_of_fit_ref 1.198
_refine_ls_hydrogen_treatment constr
_refine_ls_matrix_type full
_refine_ls_number_parameters 33
_refine_ls_number_reflns 239
_refine_ls_number_restraints 2
_refine_ls_restrained_S_all 1.192
_refine_ls_R_factor_all 0.0533
_refine_ls_R_factor_gt 0.0449
_refine_ls_shift/su_max 0.000
_refine_ls_shift/su_mean 0.000
_refine_ls_structure_factor_coef Fsqd
_refine_ls_weighting_details 'calc w=1/[\s^2^(Fo^2^)+(0.0000P)^2^+0.2647P] where P=(Fo^2^+2Fc^2^)/3'
_refine_ls_weighting_scheme calc
_refine_ls_wR_factor_gt 0.0703
_refine_ls_wR_factor_ref 0.0729
_reflns_number_gt 206
_reflns_number_total 239
_reflns_threshold_expression >2sigma(I)
_cod_data_source_file C0CC02630A.TXT
_cod_data_source_block azg_polymorphIV_1.51GPa
_cod_original_cell_volume 233.06(8)
_cod_original_sg_symbol_H-M 'P c'
_cod_database_code 7105956

loop_
_symmetry_equiv_pos_as_xyz
'x, y, z'
'x, -y, z+1/2'

loop_
_atom_site_label
_atom_site_type_symbol
_atom_site_fract_x
_atom_site_fract_y
_atom_site_fract_z
_atom_site_U_iso_or_equiv
_atom_site_adp_type
_atom_site_occupancy
_atom_site_symmetry_multiplicity
_atom_site_calc_flag
_atom_site_refinement_flags
_atom_site_disorder_assembly
_atom_site_disorder_group
C1 C -0.2044(17) 0.1115(13) 0.0644(19) 0.0200(18) Uiso 1 1 d . . .
N1 N -0.3305(15) 0.3381(11) 0.0042(17) 0.0369(19) Uiso 1 1 d . . .
H11 H -0.4759 0.4043 0.0282 0.044 Uiso 1 1 calc R . .
H12 H -0.2662 0.4177 -0.0585 0.044 Uiso 1 1 calc R . .
N2 N -0.2823(14) -0.0207(14) 0.1575(17) 0.031(2) Uiso 1 1 d . . .
H22 H -0.4263 0.0342 0.1864 0.037 Uiso 1 1 calc R . .
H21 H -0.1911 -0.1653 0.1918 0.037 Uiso 1 1 calc R . .
N3 N -0.0018(13) -0.0088(12) 0.0118(16) 0.035(2) Uiso 1 1 d . . .
H31 H 0.0664 -0.1662 0.0419 0.042 Uiso 1 1 calc R . .
H32 H 0.0587 0.0722 -0.0516 0.042 Uiso 1 1 calc R . .
N4 N 0.2288(16) -0.5713(13) 0.2647(17) 0.0262(19) Uiso 1 1 d . . .
O1 O 0.0300(11) -0.4667(10) 0.3229(13) 0.0417(18) Uiso 1 1 d . . .
O2 O 0.2949(12) -0.4616(15) 0.1735(18) 0.044(2) Uiso 1 1 d . . .
O3 O 0.3495(12) -0.7816(8) 0.3263(12) 0.0324(15) Uiso 1 1 d . . .

loop_
_atom_type_symbol
_atom_type_description
_atom_type_scat_dispersion_real
_atom_type_scat_dispersion_imag
_atom_type_scat_source
C C 0.0033 0.0016 'International Tables Vol C Tables 4.2.6.8 and 6.1.1.4'
H H 0.0000 0.0000 'International Tables Vol C Tables 4.2.6.8 and 6.1.1.4'
N N 0.0061 0.0033 'International Tables Vol C Tables 4.2.6.8 and 6.1.1.4'
O O 0.0106 0.0060 'International Tables Vol C Tables 4.2.6.8 and 6.1.1.4'

loop_
_geom_angle_atom_site_label_1
_geom_angle_atom_site_label_2
_geom_angle_atom_site_label_3
_geom_angle
_geom_angle_site_symmetry_1
_geom_angle_site_symmetry_3
_geom_angle_publ_flag
N2 C1 N1 124.9(15) . . ?
N2 C1 N3 116.2(9) . . ?
N1 C1 N3 118.3(17) . . ?
N4 N4 N4 0(10) 1 1 ?
N4 N4 O2 0(10) 1 . ?
N4 N4 O2 0(10) 1 . ?
N4 N4 O2 0(10) 1 1 ?
N4 N4 O2 0(10) 1 1 ?
O2 N4 O2 0.0(11) . 1 ?
N4 N4 O3 0(10) 1 . ?
N4 N4 O3 0(10) 1 . ?
O2 N4 O3 125.0(13) . . ?
O2 N4 O3 125.0(13) 1 . ?
N4 N4 O1 0(10) 1 . ?
N4 N4 O1 0(10) 1 . ?
O2 N4 O1 121.9(8) . . ?
O2 N4 O1 121.9(8) 1 . ?
O3 N4 O1 112.8(14) . . ?
N4 N4 O1 0(10) 1 1 ?
N4 N4 O1 0(10) 1 1 ?
O2 N4 O1 121.9(8) . 1 ?
O2 N4 O1 121.9(8) 1 1 ?
O3 N4 O1 112.8(14) . 1 ?
O1 N4 O1 0.0(10) . 1 ?
O1 O1 N4 0(10) 1 1 ?
O1 O1 N4 0(10) 1 . ?
N4 O1 N4 0.0(14) 1 . ?
O1 O1 N4 0(10) 1 1 ?
N4 O1 N4 0.0(14) 1 1 ?
N4 O1 N4 0.0(14) . 1 ?
O2 O2 N4 0(10) 1 1 ?
O2 O2 N4 0(10) 1 . ?
N4 O2 N4 0.0(9) 1 . ?
O2 O2 N4 0(10) 1 1 ?
N4 O2 N4 0.0(9) 1 1 ?
N4 O2 N4 0.0(9) . 1 ?
N4 O3 N4 0.0(14) 1 . ?
N4 O3 N4 0.0(14) 1 1 ?
N4 O3 N4 0.0(14) . 1 ?

loop_
_geom_bond_atom_site_label_1
_geom_bond_atom_site_label_2
_geom_bond_distance
_geom_bond_site_symmetry_2
_geom_bond_publ_flag
C1 N2 1.27(3) . ?
C1 N1 1.337(11) . ?
C1 N3 1.35(2) . ?
N4 N4 0.00(2) 1 ?
N4 N4 0.00(2) 1 ?
N4 O2 1.17(2) . ?
N4 O2 1.17(2) 1 ?
N4 O3 1.269(10) . ?
N4 O1 1.340(19) . ?
N4 O1 1.340(19) 1 ?
O1 O1 0.000(15) 1 ?
O1 N4 1.340(19) 1 ?
O1 N4 1.340(19) 1 ?
O2 O2 0.00(4) 1 ?
O2 N4 1.17(2) 1 ?
O2 N4 1.17(2) 1 ?
O3 N4 1.269(10) 1 ?
O3 N4 1.269(10) 1 ?
